data_4306149
loop_
_publ_author_name
'Nail M. Shavaleev'
'Rosario Scopelliti'
'Fr\'ed\'eric Gumy'
'Jean-Claude G. B\"unzli'

_publ_contact_author_address
;Ecole polytechnique f\'ed\'erale de Lausanne
Institut des sciences et ing\'enierie chimiques
EPFL SB ISIC LCSL
BCH 1402 (B\^at. BCH)
CH-1015 Lausanne
Switzerland
;
_publ_contact_author_email jean-claude.bunzli@epfl.ch
_publ_contact_author_fax '+41 21 693 98 25'
_publ_contact_author_name 'Jean-Claude B\"unzli'
_publ_contact_author_phone '+41 21 693 98 21'
_publ_section_title
;
Near-Infrared Luminescence of Nine-Coordinate Neodymium Complexes with
Benzimidazole-Substituted 8-Hydroxyquinolines
;
_journal_name_full 'Inorganic Chemistry'
_journal_page_first 9055
_journal_page_last 9068
_journal_paper_doi 10.1021/ic8010585
_journal_volume 47
_journal_year 2008
_chemical_formula_moiety 'C63 H60 La N9 O6, 4(C2 H3 N)'
_chemical_formula_sum 'C71 H72 La N13 O6'
_chemical_formula_weight 1342.33
_chemical_name_systematic
; 
 ? 
;
_space_group_IT_number 14
_symmetry_cell_setting monoclinic
_symmetry_space_group_name_Hall '-P 2ybc'
_symmetry_space_group_name_H-M 'P 1 21/c 1'
_atom_sites_solution_hydrogens geom
_atom_sites_solution_primary direct
_atom_sites_solution_secondary difmap
_audit_creation_method SHELXL-97
_cell_angle_alpha 90.00
_cell_angle_beta 112.348(7)
_cell_angle_gamma 90.00
_cell_formula_units_Z 4
_cell_length_a 15.996(2)
_cell_length_b 23.080(3)
_cell_length_c 19.235(2)
_cell_measurement_reflns_used 158
_cell_measurement_temperature 100(2)
_cell_measurement_theta_max 21.389
_cell_measurement_theta_min 4.198
_cell_volume 6568.0(14)
_computing_cell_refinement 'Dirax/lsq (Duisenberg & Schreurs, 1989-2000)'
_computing_data_collection 'Collect (Bruker AXS BV, 1997-2004)'
_computing_data_reduction 'EvalCCD (Duisenberg & Schreurs, 1990-2000)'
_computing_molecular_graphics 'Bruker SHELXTL'
_computing_publication_material 'Bruker SHELXTL'
_computing_structure_refinement 'SHELXL-97 (Sheldrick, 1997)'
_computing_structure_solution 'SHELXS-97 (Sheldrick, 1990)'
_diffrn_ambient_temperature 100(2)
_diffrn_measured_fraction_theta_full 0.994
_diffrn_measured_fraction_theta_max 0.994
_diffrn_measurement_device_type 'Bruker APEX II CCD'
_diffrn_measurement_method 'phi and omega scans'
_diffrn_radiation_monochromator graphite
_diffrn_radiation_source 'fine-focus sealed tube'
_diffrn_radiation_type MoK\a
_diffrn_radiation_wavelength 0.71073
_diffrn_reflns_av_R_equivalents 0.0603
_diffrn_reflns_av_sigmaI/netI 0.0365
_diffrn_reflns_limit_h_max 19
_diffrn_reflns_limit_h_min -19
_diffrn_reflns_limit_k_max 28
_diffrn_reflns_limit_k_min -28
_diffrn_reflns_limit_l_max 24
_diffrn_reflns_limit_l_min -23
_diffrn_reflns_number 128986
_diffrn_reflns_theta_full 26.37
_diffrn_reflns_theta_max 26.37
_diffrn_reflns_theta_min 3.34
_exptl_absorpt_coefficient_mu 0.713
_exptl_absorpt_correction_T_max 1.0000
_exptl_absorpt_correction_T_min 0.6976
_exptl_absorpt_correction_type multi-scan
_exptl_absorpt_process_details 'SADABS V2.10, Sheldrick G. M., 2003'
_exptl_crystal_colour red
_exptl_crystal_density_diffrn 1.358
_exptl_crystal_density_method 'not measured'
_exptl_crystal_description prismatic
_exptl_crystal_F_000 2776
_exptl_crystal_size_max 0.91
_exptl_crystal_size_mid 0.41
_exptl_crystal_size_min 0.40
_refine_diff_density_max 1.434
_refine_diff_density_min -0.786
_refine_diff_density_rms 0.092
_refine_ls_extinction_method none
_refine_ls_goodness_of_fit_ref 1.164
_refine_ls_hydrogen_treatment riding
_refine_ls_matrix_type full
_refine_ls_number_parameters 820
_refine_ls_number_reflns 13322
_refine_ls_number_restraints 0
_refine_ls_restrained_S_all 1.164
_refine_ls_R_factor_all 0.0647
_refine_ls_R_factor_gt 0.0407
_refine_ls_shift/su_max 0.001
_refine_ls_shift/su_mean 0.000
_refine_ls_structure_factor_coef Fsqd
_refine_ls_weighting_details 'calc w=1/[\s^2^(Fo^2^)+(0.0206P)^2^+13.2495P] where P=(Fo^2^+2Fc^2^)/3'
_refine_ls_weighting_scheme calc
_refine_ls_wR_factor_gt 0.0791
_refine_ls_wR_factor_ref 0.0916
_reflns_number_gt 10391
_reflns_number_total 13322
_reflns_threshold_expression >2sigma(I)
_cod_data_source_file ic8010585_si_005_12.cif
_cod_data_source_block '[La(L-OMe*)3]'
_cod_depositor_comments
;
The following automatic conversions were performed:
'_symmetry_cell_setting' value 'Monoclinic' changed to 'monoclinic'
according to '/home/saulius/struct/CIF-dictionaries/cif_core.dic'
dictionary named 'cif_core.dic' version 2.4.1 from 2010-06-29.

Automatic conversion script
Id: cif_fix_enum 1527 2010-12-29 10:47:43Z saulius 
;
_cod_original_cell_volume 6567.9(14)
_cod_database_code 4306149

loop_
_symmetry_equiv_pos_as_xyz
'x, y, z'
'-x, y+1/2, -z+1/2'
'-x, -y, -z'
'x, -y-1/2, z-1/2'

loop_
_atom_site_label
_atom_site_type_symbol
_atom_site_fract_x
_atom_site_fract_y
_atom_site_fract_z
_atom_site_U_iso_or_equiv
_atom_site_adp_type
_atom_site_occupancy
_atom_site_symmetry_multiplicity
_atom_site_calc_flag
_atom_site_refinement_flags
_atom_site_disorder_assembly
_atom_site_disorder_group
La1 La 0.258360(12) -0.005332(7) 0.216956(9) 0.01590(5) Uani 1 1 d . . .
O1 O 0.14760(15) -0.08108(10) 0.16441(12) 0.0252(5) Uani 1 1 d . . .
O2 O 0.35816(15) -0.09082(10) 0.23066(13) 0.0234(5) Uani 1 1 d . . .
O3 O 0.16109(15) 0.04383(10) 0.27082(12) 0.0246(5) Uani 1 1 d . . .
O4 O 0.50645(18) 0.19805(11) 0.42879(15) 0.0379(6) Uani 1 1 d . . .
O5 O 0.08848(17) 0.26567(11) 0.12071(17) 0.0398(7) Uani 1 1 d . . .
O6 O 0.47791(16) -0.08746(11) 0.00769(12) 0.0286(6) Uani 1 1 d . . .
N1 N 0.23968(17) -0.08328(11) 0.31457(15) 0.0195(6) Uani 1 1 d . . .
N2 N 0.35893(17) 0.00582(12) 0.36811(14) 0.0197(5) Uani 1 1 d . . .
N3 N 0.36701(17) -0.00565(12) 0.48717(14) 0.0225(6) Uani 1 1 d . . .
N4 N 0.43047(17) 0.01186(11) 0.22046(13) 0.0166(5) Uani 1 1 d . . .
N5 N 0.31936(17) 0.10896(11) 0.19743(14) 0.0180(6) Uani 1 1 d . . .
N6 N 0.40213(17) 0.15644(11) 0.14269(14) 0.0189(6) Uani 1 1 d . . .
N7 N 0.11382(17) 0.05103(11) 0.12010(14) 0.0184(6) Uani 1 1 d . . .
N8 N 0.23402(16) 0.00309(11) 0.06906(13) 0.0176(5) Uani 1 1 d . . .
N9 N 0.17737(19) 0.04799(11) -0.04365(15) 0.0223(6) Uani 1 1 d . . .
C1 C 0.1419(2) -0.12810(14) 0.20043(19) 0.0237(7) Uani 1 1 d . . .
C2 C 0.0918(2) -0.17722(15) 0.1664(2) 0.0284(8) Uani 1 1 d . . .
H2 H 0.0587 -0.1771 0.1136 0.034 Uiso 1 1 calc R . .
C3 C 0.0888(2) -0.22685(15) 0.2082(2) 0.0326(9) Uani 1 1 d . . .
H3 H 0.0539 -0.2592 0.1827 0.039 Uiso 1 1 calc R . .
C4 C 0.1352(2) -0.22983(15) 0.2851(2) 0.0299(8) Uani 1 1 d . . .
H4 H 0.1328 -0.2640 0.3119 0.036 Uiso 1 1 calc R . .
C5 C 0.1867(2) -0.18116(15) 0.3239(2) 0.0249(7) Uani 1 1 d . . .
C6 C 0.1905(2) -0.13103(14) 0.28141(19) 0.0208(7) Uani 1 1 d . . .
C7 C 0.2367(2) -0.17830(15) 0.4027(2) 0.0282(8) Uani 1 1 d . . .
H7 H 0.2361 -0.2104 0.4334 0.034 Uiso 1 1 calc R . .
C8 C 0.2854(2) -0.13028(15) 0.43494(19) 0.0271(8) Uani 1 1 d . . .
H8 H 0.3187 -0.1289 0.4877 0.032 Uiso 1 1 calc R . .
C9 C 0.2859(2) -0.08213(14) 0.38880(17) 0.0202(7) Uani 1 1 d . . .
C10 C 0.3375(2) -0.02809(14) 0.41539(17) 0.0215(7) Uani 1 1 d . . .
C11 C 0.4094(2) 0.04646(15) 0.48516(18) 0.0231(7) Uani 1 1 d . . .
C12 C 0.4488(2) 0.08901(17) 0.54005(19) 0.0293(8) Uani 1 1 d . . .
H12 H 0.4528 0.0843 0.5903 0.035 Uiso 1 1 calc R . .
C13 C 0.4815(2) 0.13813(17) 0.5179(2) 0.0311(8) Uani 1 1 d . . .
H13 H 0.5092 0.1676 0.5538 0.037 Uiso 1 1 calc R . .
C14 C 0.4747(2) 0.14545(16) 0.44267(19) 0.0268(8) Uani 1 1 d . . .
C15 C 0.4380(2) 0.10314(15) 0.38872(19) 0.0236(7) Uani 1 1 d . . .
H15 H 0.4359 0.1075 0.3390 0.028 Uiso 1 1 calc R . .
C16 C 0.4038(2) 0.05312(15) 0.41087(17) 0.0207(7) Uani 1 1 d . . .
C17 C 0.3417(2) -0.02210(16) 0.55086(18) 0.0280(8) Uani 1 1 d . . .
H17A H 0.3780 0.0010 0.5955 0.034 Uiso 1 1 calc R . .
H17B H 0.3568 -0.0634 0.5630 0.034 Uiso 1 1 calc R . .
C18 C 0.2427(3) -0.0129(2) 0.5348(2) 0.0430(11) Uani 1 1 d . . .
H18A H 0.2081 -0.0433 0.4991 0.052 Uiso 1 1 calc R . .
H18B H 0.2332 -0.0190 0.5822 0.052 Uiso 1 1 calc R . .
C19 C 0.2035(3) 0.0438(2) 0.5037(3) 0.0535(12) Uani 1 1 d . . .
H19A H 0.2100 0.0499 0.4551 0.064 Uiso 1 1 calc R . .
H19B H 0.2375 0.0748 0.5385 0.064 Uiso 1 1 calc R . .
C20 C 0.1021(3) 0.0481(2) 0.4916(3) 0.0574(14) Uani 1 1 d . . .
H20A H 0.0673 0.0199 0.4535 0.086 Uiso 1 1 calc R . .
H20B H 0.0800 0.0873 0.4748 0.086 Uiso 1 1 calc R . .
H20C H 0.0950 0.0398 0.5391 0.086 Uiso 1 1 calc R . .
C21 C 0.4935(3) 0.20950(18) 0.3520(2) 0.0455(11) Uani 1 1 d . . .
H21A H 0.4294 0.2049 0.3200 0.068 Uiso 1 1 calc R . .
H21B H 0.5296 0.1822 0.3359 0.068 Uiso 1 1 calc R . .
H21C H 0.5126 0.2492 0.3475 0.068 Uiso 1 1 calc R . .
C22 C 0.4448(2) -0.08925(14) 0.24677(17) 0.0210(7) Uani 1 1 d . . .
C23 C 0.5021(2) -0.13801(15) 0.26569(18) 0.0271(8) Uani 1 1 d . . .
H23 H 0.4771 -0.1751 0.2674 0.032 Uiso 1 1 calc R . .
C24 C 0.5954(2) -0.13329(16) 0.28221(19) 0.0296(8) Uani 1 1 d . . .
H24 H 0.6315 -0.1673 0.2952 0.036 Uiso 1 1 calc R . .
C25 C 0.6364(2) -0.08112(16) 0.28018(18) 0.0274(8) Uani 1 1 d . . .
H25 H 0.6997 -0.0792 0.2922 0.033 Uiso 1 1 calc R . .
C26 C 0.5825(2) -0.03019(15) 0.25982(17) 0.0227(7) Uani 1 1 d . . .
C27 C 0.4878(2) -0.03458(14) 0.24343(16) 0.0188(7) Uani 1 1 d . . .
C28 C 0.6159(2) 0.02594(15) 0.25462(17) 0.0231(7) Uani 1 1 d . . .
H28 H 0.6788 0.0315 0.2672 0.028 Uiso 1 1 calc R . .
C29 C 0.5586(2) 0.07201(15) 0.23182(17) 0.0214(7) Uani 1 1 d . . .
H29 H 0.5814 0.1096 0.2293 0.026 Uiso 1 1 calc R . .
C30 C 0.4639(2) 0.06314(14) 0.21182(17) 0.0188(7) Uani 1 1 d . . .
C31 C 0.3953(2) 0.10925(13) 0.18357(17) 0.0179(6) Uani 1 1 d . . .
C32 C 0.3256(2) 0.18983(13) 0.13029(18) 0.0202(7) Uani 1 1 d . . .
C33 C 0.2970(2) 0.24264(14) 0.0925(2) 0.0272(8) Uani 1 1 d . . .
H33 H 0.3313 0.2620 0.0686 0.033 Uiso 1 1 calc R . .
C34 C 0.2168(2) 0.26506(15) 0.0915(2) 0.0304(8) Uani 1 1 d . . .
H34 H 0.1955 0.3008 0.0667 0.036 Uiso 1 1 calc R . .
C35 C 0.1654(2) 0.23625(15) 0.1265(2) 0.0286(8) Uani 1 1 d . . .
C36 C 0.1931(2) 0.18358(14) 0.16351(19) 0.0242(7) Uani 1 1 d . . .
H36 H 0.1583 0.1643 0.1870 0.029 Uiso 1 1 calc R . .
C37 C 0.2746(2) 0.16022(13) 0.16468(18) 0.0199(7) Uani 1 1 d . . .
C38 C 0.4682(2) 0.16851(13) 0.10859(18) 0.0212(7) Uani 1 1 d . . .
H38A H 0.4359 0.1808 0.0558 0.025 Uiso 1 1 calc R . .
H38B H 0.5019 0.1326 0.1083 0.025 Uiso 1 1 calc R . .
C39 C 0.5353(2) 0.21594(14) 0.1511(2) 0.0265(8) Uani 1 1 d . . .
H39A H 0.5021 0.2526 0.1479 0.032 Uiso 1 1 calc R . .
H39B H 0.5640 0.2050 0.2048 0.032 Uiso 1 1 calc R . .
C40 C 0.6092(2) 0.22567(15) 0.1198(2) 0.0304(8) Uani 1 1 d . . .
H40A H 0.6418 0.2620 0.1411 0.036 Uiso 1 1 calc R . .
H40B H 0.5805 0.2305 0.0646 0.036 Uiso 1 1 calc R . .
C41 C 0.6778(2) 0.17566(16) 0.1376(2) 0.0341(9) Uani 1 1 d . . .
H41A H 0.6459 0.1394 0.1173 0.051 Uiso 1 1 calc R . .
H41B H 0.7092 0.1721 0.1922 0.051 Uiso 1 1 calc R . .
H41C H 0.7218 0.1836 0.1147 0.051 Uiso 1 1 calc R . .
C42 C 0.0313(3) 0.23919(19) 0.1516(3) 0.0502(12) Uani 1 1 d . . .
H42A H 0.0634 0.2350 0.2060 0.075 Uiso 1 1 calc R . .
H42B H 0.0132 0.2009 0.1289 0.075 Uiso 1 1 calc R . .
H42C H -0.0226 0.2632 0.1414 0.075 Uiso 1 1 calc R . .
C43 C 0.0783(2) 0.06084(14) 0.22983(19) 0.0227(7) Uani 1 1 d . . .
C44 C 0.0141(2) 0.07646(16) 0.2597(2) 0.0292(8) Uani 1 1 d . . .
H44 H 0.0302 0.0753 0.3126 0.035 Uiso 1 1 calc R . .
C45 C -0.0744(2) 0.09390(16) 0.2126(2) 0.0336(9) Uani 1 1 d . . .
H45 H -0.1164 0.1034 0.2348 0.040 Uiso 1 1 calc R . .
C46 C -0.1013(2) 0.09753(15) 0.1359(2) 0.0284(8) Uani 1 1 d . . .
H46 H -0.1611 0.1094 0.1057 0.034 Uiso 1 1 calc R . .
C47 C -0.0388(2) 0.08340(13) 0.10226(19) 0.0218(7) Uani 1 1 d . . .
C48 C 0.0503(2) 0.06490(14) 0.14871(18) 0.0198(7) Uani 1 1 d . . .
C49 C -0.0580(2) 0.08724(14) 0.02391(19) 0.0245(8) Uani 1 1 d . . .
H49 H -0.1163 0.0991 -0.0095 0.029 Uiso 1 1 calc R . .
C50 C 0.0068(2) 0.07400(13) -0.00391(19) 0.0227(7) Uani 1 1 d . . .
H50 H -0.0064 0.0768 -0.0563 0.027 Uiso 1 1 calc R . .
C51 C 0.0936(2) 0.05606(13) 0.04603(18) 0.0189(7) Uani 1 1 d . . .
C52 C 0.1681(2) 0.03711(13) 0.02331(17) 0.0185(7) Uani 1 1 d . . .
C53 C 0.2550(2) 0.01860(13) -0.04042(17) 0.0205(7) Uani 1 1 d . . .
C54 C 0.2977(2) 0.01344(15) -0.09172(19) 0.0283(8) Uani 1 1 d . . .
H54 H 0.2754 0.0330 -0.1387 0.034 Uiso 1 1 calc R . .
C55 C 0.3734(2) -0.02114(15) -0.07093(19) 0.0282(8) Uani 1 1 d . . .
H55 H 0.4051 -0.0246 -0.1037 0.034 Uiso 1 1 calc R . .
C56 C 0.4052(2) -0.05183(14) -0.00165(18) 0.0230(7) Uani 1 1 d . . .
C57 C 0.3639(2) -0.04670(13) 0.04922(17) 0.0202(7) Uani 1 1 d . . .
H57 H 0.3853 -0.0672 0.0955 0.024 Uiso 1 1 calc R . .
C58 C 0.2884(2) -0.00957(13) 0.02934(17) 0.0192(6) Uani 1 1 d . . .
C59 C 0.1252(3) 0.08635(15) -0.10713(19) 0.0291(8) Uani 1 1 d . . .
H59A H 0.0598 0.0794 -0.1207 0.035 Uiso 1 1 calc R . .
H59B H 0.1397 0.0765 -0.1514 0.035 Uiso 1 1 calc R . .
C60 C 0.1454(3) 0.14966(16) -0.0884(2) 0.0359(9) Uani 1 1 d . . .
H60A H 0.1441 0.1573 -0.0382 0.043 Uiso 1 1 calc R . .
H60B H 0.0972 0.1733 -0.1254 0.043 Uiso 1 1 calc R . .
C61 C 0.2373(3) 0.16885(17) -0.0885(2) 0.0351(9) Uani 1 1 d . . .
H61A H 0.2531 0.2071 -0.0635 0.042 Uiso 1 1 calc R . .
H61B H 0.2841 0.1408 -0.0587 0.042 Uiso 1 1 calc R . .
C62 C 0.2386(3) 0.17327(18) -0.1676(2) 0.0417(10) Uani 1 1 d . . .
H62A H 0.1902 0.1992 -0.1983 0.063 Uiso 1 1 calc R . .
H62B H 0.2295 0.1347 -0.1907 0.063 Uiso 1 1 calc R . .
H62C H 0.2971 0.1887 -0.1643 0.063 Uiso 1 1 calc R . .
C63 C 0.5093(3) -0.12218(18) 0.0743(2) 0.0384(10) Uani 1 1 d . . .
H63A H 0.4603 -0.1473 0.0749 0.058 Uiso 1 1 calc R . .
H63B H 0.5289 -0.0970 0.1186 0.058 Uiso 1 1 calc R . .
H63C H 0.5603 -0.1460 0.0749 0.058 Uiso 1 1 calc R . .
C64 C 0.2317(3) 0.33973(19) -0.1261(2) 0.0417(10) Uani 1 1 d . . .
H64A H 0.2477 0.3088 -0.1537 0.062 Uiso 1 1 calc R . .
H64B H 0.2833 0.3477 -0.0793 0.062 Uiso 1 1 calc R . .
H64C H 0.2160 0.3749 -0.1570 0.062 Uiso 1 1 calc R . .
C65 C 0.1552(3) 0.32170(17) -0.1088(2) 0.0374(9) Uani 1 1 d . . .
N10 N 0.0942(3) 0.30729(17) -0.0949(2) 0.0510(10) Uani 1 1 d . . .
C66 C -0.0165(3) 0.0741(2) -0.3135(3) 0.0540(13) Uani 1 1 d . . .
H66A H -0.0525 0.0438 -0.3023 0.081 Uiso 1 1 calc R . .
H66B H -0.0492 0.0888 -0.3645 0.081 Uiso 1 1 calc R . .
H66C H -0.0060 0.1058 -0.2773 0.081 Uiso 1 1 calc R . .
C67 C 0.0688(3) 0.0503(2) -0.3083(2) 0.0475(11) Uani 1 1 d . . .
N11 N 0.1382(3) 0.0318(2) -0.3031(2) 0.0579(11) Uani 1 1 d . . .
C68 C 0.7090(3) 0.2101(3) -0.1521(4) 0.091(2) Uani 1 1 d . . .
H68A H 0.6572 0.2363 -0.1642 0.136 Uiso 1 1 calc R . .
H68B H 0.6875 0.1710 -0.1700 0.136 Uiso 1 1 calc R . .
H68C H 0.7489 0.2238 -0.1767 0.136 Uiso 1 1 calc R . .
C69 C 0.7570(5) 0.2089(2) -0.0737(4) 0.0699(17) Uani 1 1 d . . .
N12 N 0.8005(6) 0.2110(2) -0.0098(4) 0.126(3) Uani 1 1 d . . .
C70 C 0.9054(4) 0.3397(4) -0.0442(5) 0.125(3) Uani 1 1 d . . .
H70A H 0.9246 0.2998 -0.0475 0.187 Uiso 1 1 calc R . .
H70B H 0.9091 0.3473 0.0070 0.187 Uiso 1 1 calc R . .
H70C H 0.9450 0.3666 -0.0566 0.187 Uiso 1 1 calc R . .
C71 C 0.8128(5) 0.3475(2) -0.0968(4) 0.0766(18) Uani 1 1 d . . .
N13 N 0.7363(5) 0.3531(2) -0.1345(3) 0.108(2) Uani 1 1 d . . .

loop_
_atom_site_aniso_label
_atom_site_aniso_U_11
_atom_site_aniso_U_22
_atom_site_aniso_U_33
_atom_site_aniso_U_23
_atom_site_aniso_U_13
_atom_site_aniso_U_12
La1 0.01469(9) 0.02219(9) 0.01123(8) 0.00066(7) 0.00539(6) 0.00055(8)
O1 0.0233(12) 0.0292(13) 0.0193(12) 0.0028(10) 0.0037(10) -0.0045(10)
O2 0.0249(12) 0.0228(12) 0.0259(13) 0.0033(9) 0.0135(10) 0.0025(9)
O3 0.0198(12) 0.0376(14) 0.0172(12) -0.0006(10) 0.0081(10) 0.0046(10)
O4 0.0434(16) 0.0391(15) 0.0338(15) -0.0139(12) 0.0177(13) -0.0167(12)
O5 0.0301(14) 0.0341(15) 0.0625(19) 0.0008(13) 0.0257(14) 0.0069(12)
O6 0.0319(14) 0.0383(14) 0.0184(12) -0.0016(10) 0.0127(11) 0.0118(11)
N1 0.0155(13) 0.0267(14) 0.0193(14) 0.0021(11) 0.0100(11) 0.0018(11)
N2 0.0169(12) 0.0285(14) 0.0146(12) -0.0015(11) 0.0068(10) -0.0003(11)
N3 0.0216(13) 0.0351(16) 0.0123(12) 0.0026(12) 0.0081(11) 0.0065(12)
N4 0.0189(13) 0.0217(13) 0.0107(12) -0.0002(10) 0.0073(10) 0.0006(10)
N5 0.0155(13) 0.0234(14) 0.0163(13) -0.0034(10) 0.0073(11) -0.0009(10)
N6 0.0207(14) 0.0190(13) 0.0195(14) -0.0024(10) 0.0104(11) 0.0001(11)
N7 0.0178(13) 0.0199(13) 0.0173(14) -0.0010(10) 0.0065(11) -0.0015(10)
N8 0.0197(13) 0.0182(13) 0.0137(12) -0.0012(10) 0.0049(10) 0.0020(11)
N9 0.0285(15) 0.0225(14) 0.0151(14) 0.0029(11) 0.0075(12) 0.0072(12)
C1 0.0149(16) 0.0278(18) 0.0293(19) 0.0018(14) 0.0095(14) 0.0006(13)
C2 0.0167(16) 0.0318(19) 0.034(2) -0.0007(15) 0.0063(15) 0.0000(14)
C3 0.0241(18) 0.0249(18) 0.049(2) -0.0022(16) 0.0138(18) -0.0040(14)
C4 0.0267(19) 0.0253(18) 0.042(2) 0.0084(16) 0.0179(17) 0.0017(14)
C5 0.0190(17) 0.0276(18) 0.033(2) 0.0062(14) 0.0153(15) 0.0036(13)
C6 0.0133(15) 0.0262(17) 0.0277(18) 0.0048(14) 0.0131(14) 0.0036(13)
C7 0.0292(19) 0.0315(19) 0.031(2) 0.0122(15) 0.0197(16) 0.0099(15)
C8 0.0284(19) 0.037(2) 0.0202(17) 0.0085(15) 0.0142(15) 0.0086(15)
C9 0.0181(16) 0.0289(17) 0.0171(16) 0.0037(13) 0.0107(13) 0.0061(13)
C10 0.0205(16) 0.0309(17) 0.0136(15) 0.0033(13) 0.0071(13) 0.0062(13)
C11 0.0164(16) 0.0359(19) 0.0171(17) 0.0010(14) 0.0064(14) 0.0040(14)
C12 0.0259(19) 0.047(2) 0.0121(16) -0.0058(15) 0.0045(14) 0.0025(16)
C13 0.0229(18) 0.045(2) 0.0231(19) -0.0131(16) 0.0059(15) -0.0017(16)
C14 0.0194(17) 0.037(2) 0.0231(18) -0.0095(15) 0.0075(14) -0.0053(14)
C15 0.0190(16) 0.0352(19) 0.0177(17) -0.0025(14) 0.0082(14) -0.0017(14)
C16 0.0131(15) 0.0337(18) 0.0145(16) -0.0016(13) 0.0045(13) 0.0051(13)
C17 0.036(2) 0.037(2) 0.0141(16) 0.0065(14) 0.0133(15) 0.0054(16)
C18 0.040(2) 0.069(3) 0.029(2) 0.018(2) 0.0236(18) 0.012(2)
C19 0.054(3) 0.064(3) 0.054(3) 0.012(2) 0.032(2) 0.013(2)
C20 0.047(3) 0.088(4) 0.050(3) 0.027(3) 0.033(2) 0.033(3)
C21 0.066(3) 0.038(2) 0.040(2) -0.0102(18) 0.030(2) -0.023(2)
C22 0.0262(18) 0.0289(17) 0.0100(15) 0.0030(13) 0.0091(13) 0.0070(14)
C23 0.036(2) 0.0259(18) 0.0204(18) 0.0054(14) 0.0120(16) 0.0071(15)
C24 0.032(2) 0.038(2) 0.0183(17) 0.0075(15) 0.0087(15) 0.0209(16)
C25 0.0234(18) 0.041(2) 0.0174(17) 0.0018(14) 0.0071(14) 0.0106(15)
C26 0.0226(17) 0.0361(19) 0.0098(15) -0.0008(13) 0.0067(13) 0.0081(14)
C27 0.0214(16) 0.0291(17) 0.0080(14) 0.0003(12) 0.0078(13) 0.0039(13)
C28 0.0173(16) 0.041(2) 0.0125(15) -0.0011(13) 0.0078(13) -0.0009(14)
C29 0.0194(16) 0.0325(18) 0.0136(16) -0.0015(13) 0.0079(13) -0.0034(14)
C30 0.0207(16) 0.0263(16) 0.0105(15) -0.0025(12) 0.0071(13) 0.0016(13)
C31 0.0183(16) 0.0192(15) 0.0153(15) -0.0036(12) 0.0055(13) -0.0018(12)
C32 0.0213(16) 0.0207(16) 0.0203(17) -0.0043(13) 0.0101(14) -0.0009(13)
C33 0.0305(19) 0.0246(17) 0.031(2) 0.0003(14) 0.0164(16) -0.0028(14)
C34 0.0292(19) 0.0253(18) 0.035(2) 0.0000(15) 0.0109(17) 0.0054(15)
C35 0.0246(18) 0.0246(18) 0.036(2) -0.0068(15) 0.0111(16) 0.0016(14)
C36 0.0214(17) 0.0266(17) 0.0282(19) -0.0057(14) 0.0133(15) -0.0039(14)
C37 0.0194(16) 0.0209(16) 0.0193(16) -0.0059(13) 0.0072(13) -0.0017(13)
C38 0.0281(18) 0.0204(16) 0.0211(17) 0.0013(13) 0.0161(14) 0.0004(13)
C39 0.0310(19) 0.0206(16) 0.034(2) -0.0041(14) 0.0197(16) -0.0012(14)
C40 0.0302(19) 0.0278(18) 0.040(2) -0.0012(16) 0.0208(17) -0.0043(15)
C41 0.0249(19) 0.0302(19) 0.050(2) -0.0033(17) 0.0179(18) 0.0002(15)
C42 0.041(2) 0.046(3) 0.073(3) 0.003(2) 0.031(2) 0.010(2)
C43 0.0206(17) 0.0253(17) 0.0238(18) -0.0013(13) 0.0105(14) -0.0014(13)
C44 0.0262(19) 0.037(2) 0.029(2) 0.0008(15) 0.0164(16) -0.0002(15)
C45 0.0223(18) 0.040(2) 0.046(2) -0.0013(18) 0.0218(18) 0.0021(16)
C46 0.0153(16) 0.0306(19) 0.039(2) -0.0007(16) 0.0103(16) -0.0002(14)
C47 0.0173(16) 0.0190(16) 0.0266(18) -0.0016(13) 0.0058(14) -0.0003(12)
C48 0.0170(16) 0.0233(16) 0.0202(17) -0.0025(13) 0.0083(13) -0.0030(13)
C49 0.0173(16) 0.0195(16) 0.0271(18) -0.0029(13) -0.0025(14) 0.0011(13)
C50 0.0236(17) 0.0225(16) 0.0161(15) -0.0004(13) 0.0009(13) 0.0047(13)
C51 0.0193(16) 0.0167(15) 0.0194(16) -0.0015(12) 0.0057(13) 0.0009(12)
C52 0.0229(17) 0.0178(15) 0.0130(15) -0.0023(12) 0.0047(13) -0.0023(12)
C53 0.0265(17) 0.0197(16) 0.0156(15) -0.0009(12) 0.0082(13) 0.0025(13)
C54 0.043(2) 0.0273(18) 0.0185(16) 0.0025(14) 0.0158(16) 0.0079(15)
C55 0.041(2) 0.0306(18) 0.0219(18) -0.0019(14) 0.0212(16) 0.0052(15)
C56 0.0247(17) 0.0270(17) 0.0195(17) -0.0052(13) 0.0110(14) 0.0044(14)
C57 0.0227(17) 0.0223(16) 0.0140(15) -0.0009(12) 0.0050(13) 0.0026(13)
C58 0.0228(16) 0.0183(15) 0.0161(15) -0.0018(12) 0.0071(13) -0.0005(12)
C59 0.035(2) 0.035(2) 0.0177(17) 0.0101(14) 0.0104(16) 0.0110(16)
C60 0.038(2) 0.034(2) 0.038(2) 0.0091(17) 0.0175(18) 0.0125(17)
C61 0.036(2) 0.031(2) 0.036(2) 0.0039(16) 0.0113(18) 0.0049(16)
C62 0.044(2) 0.041(2) 0.045(2) 0.0083(19) 0.022(2) 0.0054(19)
C63 0.038(2) 0.056(3) 0.0215(19) 0.0041(17) 0.0126(17) 0.0273(19)
C64 0.032(2) 0.046(2) 0.044(2) 0.0051(19) 0.0108(19) 0.0024(18)
C65 0.037(2) 0.033(2) 0.035(2) 0.0029(17) 0.0054(19) -0.0021(17)
N10 0.041(2) 0.052(2) 0.053(2) 0.0061(18) 0.0111(19) -0.0091(18)
C66 0.047(3) 0.076(3) 0.038(3) -0.001(2) 0.015(2) 0.019(2)
C67 0.041(3) 0.070(3) 0.034(2) -0.004(2) 0.017(2) -0.005(2)
N11 0.042(2) 0.085(3) 0.054(3) -0.001(2) 0.026(2) 0.000(2)
C68 0.038(3) 0.089(4) 0.140(6) -0.072(4) 0.028(3) -0.004(3)
C69 0.110(5) 0.041(3) 0.094(5) -0.002(3) 0.077(5) 0.012(3)
N12 0.236(9) 0.065(4) 0.107(5) 0.022(3) 0.100(6) 0.078(4)
C70 0.051(4) 0.162(8) 0.169(8) -0.099(6) 0.050(5) -0.052(4)
C71 0.112(5) 0.044(3) 0.079(4) -0.014(3) 0.044(4) -0.002(3)
N13 0.141(6) 0.072(4) 0.084(4) 0.007(3) 0.011(4) 0.042(4)

loop_
_atom_type_symbol
_atom_type_description
_atom_type_scat_dispersion_real
_atom_type_scat_dispersion_imag
_atom_type_scat_source
C C 0.0033 0.0016 'International Tables Vol C Tables 4.2.6.8 and 6.1.1.4'
H H 0.0000 0.0000 'International Tables Vol C Tables 4.2.6.8 and 6.1.1.4'
N N 0.0061 0.0033 'International Tables Vol C Tables 4.2.6.8 and 6.1.1.4'
O O 0.0106 0.0060 'International Tables Vol C Tables 4.2.6.8 and 6.1.1.4'
La La -0.2871 2.4523 'International Tables Vol C Tables 4.2.6.8 and 6.1.1.4'

loop_
_geom_angle_atom_site_label_1
_geom_angle_atom_site_label_2
_geom_angle_atom_site_label_3
_geom_angle
_geom_angle_site_symmetry_1
_geom_angle_site_symmetry_3
_geom_angle_publ_flag
O1 La1 O3 91.68(8) . . ?
O1 La1 O2 79.03(8) . . ?
O3 La1 O2 143.82(7) . . ?
O1 La1 N7 76.12(8) . . ?
O3 La1 N7 63.40(8) . . ?
O2 La1 N7 143.60(8) . . ?
O1 La1 N1 63.36(8) . . ?
O3 La1 N1 76.02(8) . . ?
O2 La1 N1 68.52(7) . . ?
N7 La1 N1 120.74(8) . . ?
O1 La1 N8 79.88(8) . . ?
O3 La1 N8 123.10(7) . . ?
O2 La1 N8 89.91(7) . . ?
N7 La1 N8 59.92(8) . . ?
N1 La1 N8 139.80(8) . . ?
O1 La1 N2 123.42(8) . . ?
O3 La1 N2 73.72(7) . . ?
O2 La1 N2 82.43(8) . . ?
N7 La1 N2 133.70(8) . . ?
N1 La1 N2 60.08(8) . . ?
N8 La1 N2 152.98(8) . . ?
O1 La1 N4 132.84(8) . . ?
O3 La1 N4 135.36(7) . . ?
O2 La1 N4 61.12(7) . . ?
N7 La1 N4 122.33(8) . . ?
N1 La1 N4 116.92(7) . . ?
N8 La1 N4 76.14(7) . . ?
N2 La1 N4 77.48(7) . . ?
O1 La1 N5 146.73(7) . . ?
O3 La1 N5 86.11(8) . . ?
O2 La1 N5 120.23(7) . . ?
N7 La1 N5 73.26(7) . . ?
N1 La1 N5 146.35(8) . . ?
N8 La1 N5 73.77(7) . . ?
N2 La1 N5 87.78(8) . . ?
N4 La1 N5 59.19(7) . . ?
C1 O1 La1 124.4(2) . . ?
C22 O2 La1 125.9(2) . . ?
C43 O3 La1 122.7(2) . . ?
C14 O4 C21 116.2(3) . . ?
C35 O5 C42 117.3(3) . . ?
C56 O6 C63 116.3(3) . . ?
C9 N1 C6 120.2(3) . . ?
C9 N1 La1 124.6(2) . . ?
C6 N1 La1 114.2(2) . . ?
C10 N2 C16 105.3(3) . . ?
C10 N2 La1 117.8(2) . . ?
C16 N2 La1 131.5(2) . . ?
C10 N3 C11 106.4(3) . . ?
C10 N3 C17 129.5(3) . . ?
C11 N3 C17 122.4(3) . . ?
C30 N4 C27 118.8(3) . . ?
C30 N4 La1 124.6(2) . . ?
C27 N4 La1 115.81(19) . . ?
C31 N5 C37 104.7(3) . . ?
C31 N5 La1 114.05(19) . . ?
C37 N5 La1 133.58(19) . . ?
C31 N6 C32 106.4(3) . . ?
C31 N6 C38 129.4(3) . . ?
C32 N6 C38 123.8(3) . . ?
C51 N7 C48 119.5(3) . . ?
C51 N7 La1 125.1(2) . . ?
C48 N7 La1 114.19(19) . . ?
C52 N8 C58 105.2(2) . . ?
C52 N8 La1 119.42(19) . . ?
C58 N8 La1 133.44(19) . . ?
C52 N9 C53 106.3(3) . . ?
C52 N9 C59 130.8(3) . . ?
C53 N9 C59 122.7(3) . . ?
O1 C1 C2 124.5(3) . . ?
O1 C1 C6 119.3(3) . . ?
C2 C1 C6 116.2(3) . . ?
C1 C2 C3 121.9(3) . . ?
C1 C2 H2 119.1 . . ?
C3 C2 H2 119.1 . . ?
C4 C3 C2 122.0(3) . . ?
C4 C3 H3 119.0 . . ?
C2 C3 H3 119.0 . . ?
C3 C4 C5 119.3(3) . . ?
C3 C4 H4 120.4 . . ?
C5 C4 H4 120.4 . . ?
C7 C5 C4 125.0(3) . . ?
C7 C5 C6 116.3(3) . . ?
C4 C5 C6 118.7(3) . . ?
N1 C6 C5 121.9(3) . . ?
N1 C6 C1 116.2(3) . . ?
C5 C6 C1 121.9(3) . . ?
C8 C7 C5 121.1(3) . . ?
C8 C7 H7 119.5 . . ?
C5 C7 H7 119.5 . . ?
C7 C8 C9 119.3(3) . . ?
C7 C8 H8 120.3 . . ?
C9 C8 H8 120.3 . . ?
N1 C9 C8 121.2(3) . . ?
N1 C9 C10 113.4(3) . . ?
C8 C9 C10 125.4(3) . . ?
N2 C10 N3 112.4(3) . . ?
N2 C10 C9 120.8(3) . . ?
N3 C10 C9 126.7(3) . . ?
N3 C11 C12 132.0(3) . . ?
N3 C11 C16 106.3(3) . . ?
C12 C11 C16 121.6(3) . . ?
C13 C12 C11 117.1(3) . . ?
C13 C12 H12 121.4 . . ?
C11 C12 H12 121.4 . . ?
C12 C13 C14 121.4(3) . . ?
C12 C13 H13 119.3 . . ?
C14 C13 H13 119.3 . . ?
O4 C14 C15 123.9(3) . . ?
O4 C14 C13 114.2(3) . . ?
C15 C14 C13 121.8(3) . . ?
C14 C15 C16 117.0(3) . . ?
C14 C15 H15 121.5 . . ?
C16 C15 H15 121.5 . . ?
N2 C16 C11 109.5(3) . . ?
N2 C16 C15 129.5(3) . . ?
C11 C16 C15 121.0(3) . . ?
N3 C17 C18 113.0(3) . . ?
N3 C17 H17A 109.0 . . ?
C18 C17 H17A 109.0 . . ?
N3 C17 H17B 109.0 . . ?
C18 C17 H17B 109.0 . . ?
H17A C17 H17B 107.8 . . ?
C19 C18 C17 117.3(4) . . ?
C19 C18 H18A 108.0 . . ?
C17 C18 H18A 108.0 . . ?
C19 C18 H18B 108.0 . . ?
C17 C18 H18B 108.0 . . ?
H18A C18 H18B 107.2 . . ?
C18 C19 C20 112.1(4) . . ?
C18 C19 H19A 109.2 . . ?
C20 C19 H19A 109.2 . . ?
C18 C19 H19B 109.2 . . ?
C20 C19 H19B 109.2 . . ?
H19A C19 H19B 107.9 . . ?
C19 C20 H20A 109.5 . . ?
C19 C20 H20B 109.5 . . ?
H20A C20 H20B 109.5 . . ?
C19 C20 H20C 109.5 . . ?
H20A C20 H20C 109.5 . . ?
H20B C20 H20C 109.5 . . ?
O4 C21 H21A 109.5 . . ?
O4 C21 H21B 109.5 . . ?
H21A C21 H21B 109.5 . . ?
O4 C21 H21C 109.5 . . ?
H21A C21 H21C 109.5 . . ?
H21B C21 H21C 109.5 . . ?
O2 C22 C23 124.7(3) . . ?
O2 C22 C27 119.6(3) . . ?
C23 C22 C27 115.6(3) . . ?
C24 C23 C22 121.8(3) . . ?
C24 C23 H23 119.1 . . ?
C22 C23 H23 119.1 . . ?
C25 C24 C23 122.4(3) . . ?
C25 C24 H24 118.8 . . ?
C23 C24 H24 118.8 . . ?
C24 C25 C26 119.1(3) . . ?
C24 C25 H25 120.5 . . ?
C26 C25 H25 120.5 . . ?
C28 C26 C25 124.7(3) . . ?
C28 C26 C27 116.4(3) . . ?
C25 C26 C27 118.9(3) . . ?
N4 C27 C26 122.7(3) . . ?
N4 C27 C22 115.1(3) . . ?
C26 C27 C22 122.2(3) . . ?
C29 C28 C26 120.7(3) . . ?
C29 C28 H28 119.7 . . ?
C26 C28 H28 119.7 . . ?
C28 C29 C30 119.3(3) . . ?
C28 C29 H29 120.3 . . ?
C30 C29 H29 120.3 . . ?
N4 C30 C29 121.9(3) . . ?
N4 C30 C31 114.0(3) . . ?
C29 C30 C31 124.1(3) . . ?
N5 C31 N6 113.2(3) . . ?
N5 C31 C30 121.8(3) . . ?
N6 C31 C30 124.9(3) . . ?
N6 C32 C33 131.6(3) . . ?
N6 C32 C37 106.3(3) . . ?
C33 C32 C37 122.1(3) . . ?
C34 C33 C32 116.9(3) . . ?
C34 C33 H33 121.6 . . ?
C32 C33 H33 121.6 . . ?
C33 C34 C35 121.7(3) . . ?
C33 C34 H34 119.2 . . ?
C35 C34 H34 119.2 . . ?
O5 C35 C36 125.1(3) . . ?
O5 C35 C34 113.2(3) . . ?
C36 C35 C34 121.7(3) . . ?
C35 C36 C37 117.2(3) . . ?
C35 C36 H36 121.4 . . ?
C37 C36 H36 121.4 . . ?
N5 C37 C36 130.1(3) . . ?
N5 C37 C32 109.4(3) . . ?
C36 C37 C32 120.5(3) . . ?
N6 C38 C39 112.0(3) . . ?
N6 C38 H38A 109.2 . . ?
C39 C38 H38A 109.2 . . ?
N6 C38 H38B 109.2 . . ?
C39 C38 H38B 109.2 . . ?
H38A C38 H38B 107.9 . . ?
C40 C39 C38 112.5(3) . . ?
C40 C39 H39A 109.1 . . ?
C38 C39 H39A 109.1 . . ?
C40 C39 H39B 109.1 . . ?
C38 C39 H39B 109.1 . . ?
H39A C39 H39B 107.8 . . ?
C39 C40 C41 113.1(3) . . ?
C39 C40 H40A 109.0 . . ?
C41 C40 H40A 109.0 . . ?
C39 C40 H40B 109.0 . . ?
C41 C40 H40B 109.0 . . ?
H40A C40 H40B 107.8 . . ?
C40 C41 H41A 109.5 . . ?
C40 C41 H41B 109.5 . . ?
H41A C41 H41B 109.5 . . ?
C40 C41 H41C 109.5 . . ?
H41A C41 H41C 109.5 . . ?
H41B C41 H41C 109.5 . . ?
O5 C42 H42A 109.5 . . ?
O5 C42 H42B 109.5 . . ?
H42A C42 H42B 109.5 . . ?
O5 C42 H42C 109.5 . . ?
H42A C42 H42C 109.5 . . ?
H42B C42 H42C 109.5 . . ?
O3 C43 C44 123.9(3) . . ?
O3 C43 C48 119.4(3) . . ?
C44 C43 C48 116.7(3) . . ?
C43 C44 C45 121.3(3) . . ?
C43 C44 H44 119.4 . . ?
C45 C44 H44 119.4 . . ?
C46 C45 C44 122.3(3) . . ?
C46 C45 H45 118.9 . . ?
C44 C45 H45 118.9 . . ?
C45 C46 C47 119.2(3) . . ?
C45 C46 H46 120.4 . . ?
C47 C46 H46 120.4 . . ?
C46 C47 C49 124.3(3) . . ?
C46 C47 C48 119.5(3) . . ?
C49 C47 C48 116.3(3) . . ?
N7 C48 C47 122.5(3) . . ?
N7 C48 C43 116.5(3) . . ?
C47 C48 C43 121.1(3) . . ?
C50 C49 C47 120.7(3) . . ?
C50 C49 H49 119.7 . . ?
C47 C49 H49 119.7 . . ?
C49 C50 C51 119.5(3) . . ?
C49 C50 H50 120.2 . . ?
C51 C50 H50 120.2 . . ?
N7 C51 C50 121.6(3) . . ?
N7 C51 C52 113.1(3) . . ?
C50 C51 C52 125.2(3) . . ?
N8 C52 N9 112.6(3) . . ?
N8 C52 C51 119.9(3) . . ?
N9 C52 C51 127.4(3) . . ?
N9 C53 C58 106.1(3) . . ?
N9 C53 C54 132.3(3) . . ?
C58 C53 C54 121.6(3) . . ?
C55 C54 C53 117.0(3) . . ?
C55 C54 H54 121.5 . . ?
C53 C54 H54 121.5 . . ?
C54 C55 C56 121.6(3) . . ?
C54 C55 H55 119.2 . . ?
C56 C55 H55 119.2 . . ?
C57 C56 O6 124.5(3) . . ?
C57 C56 C55 121.7(3) . . ?
O6 C56 C55 113.8(3) . . ?
C56 C57 C58 116.9(3) . . ?
C56 C57 H57 121.6 . . ?
C58 C57 H57 121.6 . . ?
N8 C58 C53 109.8(3) . . ?
N8 C58 C57 129.0(3) . . ?
C53 C58 C57 121.1(3) . . ?
N9 C59 C60 112.3(3) . . ?
N9 C59 H59A 109.1 . . ?
C60 C59 H59A 109.1 . . ?
N9 C59 H59B 109.1 . . ?
C60 C59 H59B 109.1 . . ?
H59A C59 H59B 107.9 . . ?
C59 C60 C61 113.4(3) . . ?
C59 C60 H60A 108.9 . . ?
C61 C60 H60A 108.9 . . ?
C59 C60 H60B 108.9 . . ?
C61 C60 H60B 108.9 . . ?
H60A C60 H60B 107.7 . . ?
C62 C61 C60 113.2(3) . . ?
C62 C61 H61A 108.9 . . ?
C60 C61 H61A 108.9 . . ?
C62 C61 H61B 108.9 . . ?
C60 C61 H61B 108.9 . . ?
H61A C61 H61B 107.7 . . ?
C61 C62 H62A 109.5 . . ?
C61 C62 H62B 109.5 . . ?
H62A C62 H62B 109.5 . . ?
C61 C62 H62C 109.5 . . ?
H62A C62 H62C 109.5 . . ?
H62B C62 H62C 109.5 . . ?
O6 C63 H63A 109.5 . . ?
O6 C63 H63B 109.5 . . ?
H63A C63 H63B 109.5 . . ?
O6 C63 H63C 109.5 . . ?
H63A C63 H63C 109.5 . . ?
H63B C63 H63C 109.5 . . ?
C65 C64 H64A 109.5 . . ?
C65 C64 H64B 109.5 . . ?
H64A C64 H64B 109.5 . . ?
C65 C64 H64C 109.5 . . ?
H64A C64 H64C 109.5 . . ?
H64B C64 H64C 109.5 . . ?
N10 C65 C64 179.9(6) . . ?
C67 C66 H66A 109.5 . . ?
C67 C66 H66B 109.5 . . ?
H66A C66 H66B 109.5 . . ?
C67 C66 H66C 109.5 . . ?
H66A C66 H66C 109.5 . . ?
H66B C66 H66C 109.5 . . ?
N11 C67 C66 178.8(6) . . ?
C69 C68 H68A 109.5 . . ?
C69 C68 H68B 109.5 . . ?
H68A C68 H68B 109.5 . . ?
C69 C68 H68C 109.5 . . ?
H68A C68 H68C 109.5 . . ?
H68B C68 H68C 109.5 . . ?
N12 C69 C68 175.1(8) . . ?
C71 C70 H70A 109.5 . . ?
C71 C70 H70B 109.5 . . ?
H70A C70 H70B 109.5 . . ?
C71 C70 H70C 109.5 . . ?
H70A C70 H70C 109.5 . . ?
H70B C70 H70C 109.5 . . ?
N13 C71 C70 174.8(8) . . ?

loop_
_geom_bond_atom_site_label_1
_geom_bond_atom_site_label_2
_geom_bond_distance
_geom_bond_site_symmetry_2
_geom_bond_publ_flag
La1 O1 2.420(2) . ?
La1 O3 2.451(2) . ?
La1 O2 2.488(2) . ?
La1 N7 2.689(3) . ?
La1 N1 2.698(3) . ?
La1 N8 2.728(2) . ?
La1 N2 2.748(2) . ?
La1 N4 2.757(3) . ?
La1 N5 2.886(3) . ?
O1 C1 1.309(4) . ?
O2 C22 1.300(4) . ?
O3 C43 1.317(4) . ?
O4 C14 1.381(4) . ?
O4 C21 1.437(5) . ?
O5 C35 1.372(4) . ?
O5 C42 1.406(5) . ?
O6 C56 1.379(4) . ?
O6 C63 1.430(4) . ?
N1 C9 1.336(4) . ?
N1 C6 1.364(4) . ?
N2 C10 1.339(4) . ?
N2 C16 1.391(4) . ?
N3 C10 1.379(4) . ?
N3 C11 1.388(4) . ?
N3 C17 1.478(4) . ?
N4 C30 1.335(4) . ?
N4 C27 1.370(4) . ?
N5 C31 1.339(4) . ?
N5 C37 1.402(4) . ?
N6 C31 1.372(4) . ?
N6 C32 1.388(4) . ?
N6 C38 1.467(4) . ?
N7 C51 1.341(4) . ?
N7 C48 1.364(4) . ?
N8 C52 1.340(4) . ?
N8 C58 1.389(4) . ?
N9 C52 1.374(4) . ?
N9 C53 1.395(4) . ?
N9 C59 1.482(4) . ?
C1 C2 1.399(5) . ?
C1 C6 1.454(5) . ?
C2 C3 1.411(5) . ?
C2 H2 0.9500 . ?
C3 C4 1.382(5) . ?
C3 H3 0.9500 . ?
C4 C5 1.424(5) . ?
C4 H4 0.9500 . ?
C5 C7 1.422(5) . ?
C5 C6 1.431(4) . ?
C7 C8 1.361(5) . ?
C7 H7 0.9500 . ?
C8 C9 1.424(4) . ?
C8 H8 0.9500 . ?
C9 C10 1.476(5) . ?
C11 C12 1.404(5) . ?
C11 C16 1.406(4) . ?
C12 C13 1.382(5) . ?
C12 H12 0.9500 . ?
C13 C14 1.419(5) . ?
C13 H13 0.9500 . ?
C14 C15 1.383(5) . ?
C15 C16 1.411(5) . ?
C15 H15 0.9500 . ?
C17 C18 1.509(5) . ?
C17 H17A 0.9900 . ?
C17 H17B 0.9900 . ?
C18 C19 1.475(6) . ?
C18 H18A 0.9900 . ?
C18 H18B 0.9900 . ?
C19 C20 1.552(6) . ?
C19 H19A 0.9900 . ?
C19 H19B 0.9900 . ?
C20 H20A 0.9800 . ?
C20 H20B 0.9800 . ?
C20 H20C 0.9800 . ?
C21 H21A 0.9800 . ?
C21 H21B 0.9800 . ?
C21 H21C 0.9800 . ?
C22 C23 1.409(4) . ?
C22 C27 1.451(5) . ?
C23 C24 1.408(5) . ?
C23 H23 0.9500 . ?
C24 C25 1.378(5) . ?
C24 H24 0.9500 . ?
C25 C26 1.421(5) . ?
C25 H25 0.9500 . ?
C26 C28 1.419(5) . ?
C26 C27 1.429(5) . ?
C28 C29 1.363(5) . ?
C28 H28 0.9500 . ?
C29 C30 1.428(4) . ?
C29 H29 0.9500 . ?
C30 C31 1.477(4) . ?
C32 C33 1.404(5) . ?
C32 C37 1.408(4) . ?
C33 C34 1.377(5) . ?
C33 H33 0.9500 . ?
C34 C35 1.411(5) . ?
C34 H34 0.9500 . ?
C35 C36 1.393(5) . ?
C36 C37 1.403(4) . ?
C36 H36 0.9500 . ?
C38 C39 1.534(4) . ?
C38 H38A 0.9900 . ?
C38 H38B 0.9900 . ?
C39 C40 1.533(5) . ?
C39 H39A 0.9900 . ?
C39 H39B 0.9900 . ?
C40 C41 1.538(5) . ?
C40 H40A 0.9900 . ?
C40 H40B 0.9900 . ?
C41 H41A 0.9800 . ?
C41 H41B 0.9800 . ?
C41 H41C 0.9800 . ?
C42 H42A 0.9800 . ?
C42 H42B 0.9800 . ?
C42 H42C 0.9800 . ?
C43 C44 1.401(5) . ?
C43 C48 1.453(5) . ?
C44 C45 1.418(5) . ?
C44 H44 0.9500 . ?
C45 C46 1.373(5) . ?
C45 H45 0.9500 . ?
C46 C47 1.419(5) . ?
C46 H46 0.9500 . ?
C47 C49 1.422(5) . ?
C47 C48 1.431(4) . ?
C49 C50 1.369(5) . ?
C49 H49 0.9500 . ?
C50 C51 1.417(4) . ?
C50 H50 0.9500 . ?
C51 C52 1.483(4) . ?
C53 C58 1.401(4) . ?
C53 C54 1.403(5) . ?
C54 C55 1.376(5) . ?
C54 H54 0.9500 . ?
C55 C56 1.421(5) . ?
C55 H55 0.9500 . ?
C56 C57 1.379(5) . ?
C57 C58 1.410(4) . ?
C57 H57 0.9500 . ?
C59 C60 1.510(5) . ?
C59 H59A 0.9900 . ?
C59 H59B 0.9900 . ?
C60 C61 1.536(5) . ?
C60 H60A 0.9900 . ?
C60 H60B 0.9900 . ?
C61 C62 1.534(5) . ?
C61 H61A 0.9900 . ?
C61 H61B 0.9900 . ?
C62 H62A 0.9800 . ?
C62 H62B 0.9800 . ?
C62 H62C 0.9800 . ?
C63 H63A 0.9800 . ?
C63 H63B 0.9800 . ?
C63 H63C 0.9800 . ?
C64 C65 1.447(6) . ?
C64 H64A 0.9800 . ?
C64 H64B 0.9800 . ?
C64 H64C 0.9800 . ?
C65 N10 1.154(5) . ?
C66 C67 1.438(6) . ?
C66 H66A 0.9800 . ?
C66 H66B 0.9800 . ?
C66 H66C 0.9800 . ?
C67 N11 1.157(6) . ?
C68 C69 1.409(9) . ?
C68 H68A 0.9800 . ?
C68 H68B 0.9800 . ?
C68 H68C 0.9800 . ?
C69 N12 1.161(8) . ?
C70 C71 1.453(9) . ?
C70 H70A 0.9800 . ?
C70 H70B 0.9800 . ?
C70 H70C 0.9800 . ?
C71 N13 1.168(8) . ?

loop_
_geom_torsion_atom_site_label_1
_geom_torsion_atom_site_label_2
_geom_torsion_atom_site_label_3
_geom_torsion_atom_site_label_4
_geom_torsion
_geom_torsion_site_symmetry_1
_geom_torsion_site_symmetry_2
_geom_torsion_site_symmetry_3
_geom_torsion_site_symmetry_4
_geom_torsion_publ_flag
O3 La1 O1 C1 -87.3(3) . . . . ?
O2 La1 O1 C1 57.5(2) . . . . ?
N7 La1 O1 C1 -149.3(3) . . . . ?
N1 La1 O1 C1 -13.8(2) . . . . ?
N8 La1 O1 C1 149.4(3) . . . . ?
N2 La1 O1 C1 -15.7(3) . . . . ?
N4 La1 O1 C1 89.2(3) . . . . ?
N5 La1 O1 C1 -172.7(2) . . . . ?
O1 La1 O2 C22 167.2(2) . . . . ?
O3 La1 O2 C22 -115.2(2) . . . . ?
N7 La1 O2 C22 119.6(2) . . . . ?
N1 La1 O2 C22 -127.3(3) . . . . ?
N8 La1 O2 C22 87.5(2) . . . . ?
N2 La1 O2 C22 -66.5(2) . . . . ?
N4 La1 O2 C22 13.3(2) . . . . ?
N5 La1 O2 C22 16.4(3) . . . . ?
O1 La1 O3 C43 -56.8(2) . . . . ?
O2 La1 O3 C43 -130.4(2) . . . . ?
N7 La1 O3 C43 16.7(2) . . . . ?
N1 La1 O3 C43 -118.8(2) . . . . ?
N8 La1 O3 C43 22.2(3) . . . . ?
N2 La1 O3 C43 178.7(3) . . . . ?
N4 La1 O3 C43 126.8(2) . . . . ?
N5 La1 O3 C43 89.9(2) . . . . ?
O1 La1 N1 C9 -178.9(3) . . . . ?
O3 La1 N1 C9 -79.8(2) . . . . ?
O2 La1 N1 C9 92.9(2) . . . . ?
N7 La1 N1 C9 -126.6(2) . . . . ?
N8 La1 N1 C9 154.9(2) . . . . ?
N2 La1 N1 C9 -0.7(2) . . . . ?
N4 La1 N1 C9 54.3(3) . . . . ?
N5 La1 N1 C9 -19.8(3) . . . . ?
O1 La1 N1 C6 12.38(19) . . . . ?
O3 La1 N1 C6 111.5(2) . . . . ?
O2 La1 N1 C6 -75.8(2) . . . . ?
N7 La1 N1 C6 64.7(2) . . . . ?
N8 La1 N1 C6 -13.7(3) . . . . ?
N2 La1 N1 C6 -169.4(2) . . . . ?
N4 La1 N1 C6 -114.4(2) . . . . ?
N5 La1 N1 C6 171.52(18) . . . . ?
O1 La1 N2 C10 -8.4(3) . . . . ?
O3 La1 N2 C10 72.6(2) . . . . ?
O2 La1 N2 C10 -79.9(2) . . . . ?
N7 La1 N2 C10 95.1(2) . . . . ?
N1 La1 N2 C10 -10.3(2) . . . . ?
N8 La1 N2 C10 -154.5(2) . . . . ?
N4 La1 N2 C10 -141.9(2) . . . . ?
N5 La1 N2 C10 159.2(2) . . . . ?
O1 La1 N2 C16 -158.2(2) . . . . ?
O3 La1 N2 C16 -77.1(3) . . . . ?
O2 La1 N2 C16 130.4(3) . . . . ?
N7 La1 N2 C16 -54.7(3) . . . . ?
N1 La1 N2 C16 -160.1(3) . . . . ?
N8 La1 N2 C16 55.7(3) . . . . ?
N4 La1 N2 C16 68.4(3) . . . . ?
N5 La1 N2 C16 9.5(3) . . . . ?
O1 La1 N4 C30 140.6(2) . . . . ?
O3 La1 N4 C30 -44.4(3) . . . . ?
O2 La1 N4 C30 176.8(2) . . . . ?
N7 La1 N4 C30 39.1(2) . . . . ?
N1 La1 N4 C30 -141.8(2) . . . . ?
N8 La1 N4 C30 79.0(2) . . . . ?
N2 La1 N4 C30 -95.1(2) . . . . ?
N5 La1 N4 C30 -0.1(2) . . . . ?
O1 La1 N4 C27 -49.1(2) . . . . ?
O3 La1 N4 C27 125.9(2) . . . . ?
O2 La1 N4 C27 -12.98(19) . . . . ?
N7 La1 N4 C27 -150.60(19) . . . . ?
N1 La1 N4 C27 28.5(2) . . . . ?
N8 La1 N4 C27 -110.7(2) . . . . ?
N2 La1 N4 C27 75.2(2) . . . . ?
N5 La1 N4 C27 170.2(2) . . . . ?
O1 La1 N5 C31 -108.0(2) . . . . ?
O3 La1 N5 C31 164.8(2) . . . . ?
O2 La1 N5 C31 11.1(2) . . . . ?
N7 La1 N5 C31 -131.8(2) . . . . ?
N1 La1 N5 C31 107.4(2) . . . . ?
N8 La1 N5 C31 -69.0(2) . . . . ?
N2 La1 N5 C31 91.0(2) . . . . ?
N4 La1 N5 C31 14.25(19) . . . . ?
O1 La1 N5 C37 35.8(3) . . . . ?
O3 La1 N5 C37 -51.3(3) . . . . ?
O2 La1 N5 C37 154.9(3) . . . . ?
N7 La1 N5 C37 12.1(3) . . . . ?
N1 La1 N5 C37 -108.7(3) . . . . ?
N8 La1 N5 C37 74.8(3) . . . . ?
N2 La1 N5 C37 -125.1(3) . . . . ?
N4 La1 N5 C37 158.1(3) . . . . ?
O1 La1 N7 C51 -83.8(2) . . . . ?
O3 La1 N7 C51 177.1(3) . . . . ?
O2 La1 N7 C51 -35.5(3) . . . . ?
N1 La1 N7 C51 -130.6(2) . . . . ?
N8 La1 N7 C51 2.4(2) . . . . ?
N2 La1 N7 C51 152.9(2) . . . . ?
N4 La1 N7 C51 48.5(3) . . . . ?
N5 La1 N7 C51 83.0(2) . . . . ?
O1 La1 N7 C48 83.3(2) . . . . ?
O3 La1 N7 C48 -15.72(19) . . . . ?
O2 La1 N7 C48 131.6(2) . . . . ?
N1 La1 N7 C48 36.5(2) . . . . ?
N8 La1 N7 C48 169.6(2) . . . . ?
N2 La1 N7 C48 -39.9(2) . . . . ?
N4 La1 N7 C48 -144.39(19) . . . . ?
N5 La1 N7 C48 -109.8(2) . . . . ?
O1 La1 N8 C52 87.8(2) . . . . ?
O3 La1 N8 C52 2.4(2) . . . . ?
O2 La1 N8 C52 166.7(2) . . . . ?
N7 La1 N8 C52 8.1(2) . . . . ?
N1 La1 N8 C52 111.4(2) . . . . ?
N2 La1 N8 C52 -120.4(2) . . . . ?
N4 La1 N8 C52 -133.1(2) . . . . ?
N5 La1 N8 C52 -71.7(2) . . . . ?
O1 La1 N8 C58 -110.6(3) . . . . ?
O3 La1 N8 C58 164.1(2) . . . . ?
O2 La1 N8 C58 -31.7(3) . . . . ?
N7 La1 N8 C58 169.7(3) . . . . ?
N1 La1 N8 C58 -87.0(3) . . . . ?
N2 La1 N8 C58 41.3(4) . . . . ?
N4 La1 N8 C58 28.5(3) . . . . ?
N5 La1 N8 C58 90.0(3) . . . . ?
La1 O1 C1 C2 -165.8(2) . . . . ?
La1 O1 C1 C6 14.0(4) . . . . ?
O1 C1 C2 C3 179.5(3) . . . . ?
C6 C1 C2 C3 -0.3(5) . . . . ?
C1 C2 C3 C4 0.1(6) . . . . ?
C2 C3 C4 C5 0.9(5) . . . . ?
C3 C4 C5 C7 179.4(3) . . . . ?
C3 C4 C5 C6 -1.5(5) . . . . ?
C9 N1 C6 C5 -0.3(4) . . . . ?
La1 N1 C6 C5 168.9(2) . . . . ?
C9 N1 C6 C1 179.6(3) . . . . ?
La1 N1 C6 C1 -11.2(3) . . . . ?
C7 C5 C6 N1 0.4(5) . . . . ?
C4 C5 C6 N1 -178.8(3) . . . . ?
C7 C5 C6 C1 -179.6(3) . . . . ?
C4 C5 C6 C1 1.3(5) . . . . ?
O1 C1 C6 N1 -0.1(4) . . . . ?
C2 C1 C6 N1 179.7(3) . . . . ?
O1 C1 C6 C5 179.8(3) . . . . ?
C2 C1 C6 C5 -0.4(5) . . . . ?
C4 C5 C7 C8 178.8(3) . . . . ?
C6 C5 C7 C8 -0.3(5) . . . . ?
C5 C7 C8 C9 0.2(5) . . . . ?
C6 N1 C9 C8 0.2(5) . . . . ?
La1 N1 C9 C8 -167.8(2) . . . . ?
C6 N1 C9 C10 178.4(3) . . . . ?
La1 N1 C9 C10 10.3(4) . . . . ?
C7 C8 C9 N1 -0.2(5) . . . . ?
C7 C8 C9 C10 -178.1(3) . . . . ?
C16 N2 C10 N3 -0.7(3) . . . . ?
La1 N2 C10 N3 -157.66(19) . . . . ?
C16 N2 C10 C9 177.9(3) . . . . ?
La1 N2 C10 C9 21.0(4) . . . . ?
C11 N3 C10 N2 0.6(4) . . . . ?
C17 N3 C10 N2 165.7(3) . . . . ?
C11 N3 C10 C9 -177.9(3) . . . . ?
C17 N3 C10 C9 -12.8(5) . . . . ?
N1 C9 C10 N2 -20.8(4) . . . . ?
C8 C9 C10 N2 157.3(3) . . . . ?
N1 C9 C10 N3 157.6(3) . . . . ?
C8 C9 C10 N3 -24.3(5) . . . . ?
C10 N3 C11 C12 177.1(4) . . . . ?
C17 N3 C11 C12 10.7(5) . . . . ?
C10 N3 C11 C16 -0.3(3) . . . . ?
C17 N3 C11 C16 -166.7(3) . . . . ?
N3 C11 C12 C13 -176.6(3) . . . . ?
C16 C11 C12 C13 0.4(5) . . . . ?
C11 C12 C13 C14 0.6(5) . . . . ?
C21 O4 C14 C15 4.5(5) . . . . ?
C21 O4 C14 C13 -174.6(3) . . . . ?
C12 C13 C14 O4 176.9(3) . . . . ?
C12 C13 C14 C15 -2.3(5) . . . . ?
O4 C14 C15 C16 -176.4(3) . . . . ?
C13 C14 C15 C16 2.7(5) . . . . ?
C10 N2 C16 C11 0.5(3) . . . . ?
La1 N2 C16 C11 153.0(2) . . . . ?
C10 N2 C16 C15 -177.2(3) . . . . ?
La1 N2 C16 C15 -24.7(5) . . . . ?
N3 C11 C16 N2 -0.1(3) . . . . ?
C12 C11 C16 N2 -177.8(3) . . . . ?
N3 C11 C16 C15 177.8(3) . . . . ?
C12 C11 C16 C15 0.1(5) . . . . ?
C14 C15 C16 N2 175.8(3) . . . . ?
C14 C15 C16 C11 -1.7(5) . . . . ?
C10 N3 C17 C18 -62.0(5) . . . . ?
C11 N3 C17 C18 101.0(4) . . . . ?
N3 C17 C18 C19 -49.2(5) . . . . ?
C17 C18 C19 C20 -178.6(4) . . . . ?
La1 O2 C22 C23 169.6(2) . . . . ?
La1 O2 C22 C27 -12.5(4) . . . . ?
O2 C22 C23 C24 179.7(3) . . . . ?
C27 C22 C23 C24 1.7(5) . . . . ?
C22 C23 C24 C25 -0.7(5) . . . . ?
C23 C24 C25 C26 -0.8(5) . . . . ?
C24 C25 C26 C28 -179.1(3) . . . . ?
C24 C25 C26 C27 1.1(5) . . . . ?
C30 N4 C27 C26 1.1(4) . . . . ?
La1 N4 C27 C26 -169.7(2) . . . . ?
C30 N4 C27 C22 -176.3(3) . . . . ?
La1 N4 C27 C22 12.8(3) . . . . ?
C28 C26 C27 N4 2.9(4) . . . . ?
C25 C26 C27 N4 -177.3(3) . . . . ?
C28 C26 C27 C22 -179.8(3) . . . . ?
C25 C26 C27 C22 -0.1(5) . . . . ?
O2 C22 C27 N4 -2.0(4) . . . . ?
C23 C22 C27 N4 176.1(3) . . . . ?
O2 C22 C27 C26 -179.4(3) . . . . ?
C23 C22 C27 C26 -1.3(4) . . . . ?
C25 C26 C28 C29 177.5(3) . . . . ?
C27 C26 C28 C29 -2.8(4) . . . . ?
C26 C28 C29 C30 -1.1(5) . . . . ?
C27 N4 C30 C29 -5.4(4) . . . . ?
La1 N4 C30 C29 164.6(2) . . . . ?
C27 N4 C30 C31 177.3(3) . . . . ?
La1 N4 C30 C31 -12.7(4) . . . . ?
C28 C29 C30 N4 5.4(5) . . . . ?
C28 C29 C30 C31 -177.5(3) . . . . ?
C37 N5 C31 N6 -1.3(3) . . . . ?
La1 N5 C31 N6 152.46(19) . . . . ?
C37 N5 C31 C30 177.5(3) . . . . ?
La1 N5 C31 C30 -28.7(3) . . . . ?
C32 N6 C31 N5 1.2(3) . . . . ?
C38 N6 C31 N5 -171.4(3) . . . . ?
C32 N6 C31 C30 -177.6(3) . . . . ?
C38 N6 C31 C30 9.8(5) . . . . ?
N4 C30 C31 N5 28.7(4) . . . . ?
C29 C30 C31 N5 -148.6(3) . . . . ?
N4 C30 C31 N6 -152.7(3) . . . . ?
C29 C30 C31 N6 30.1(5) . . . . ?
C31 N6 C32 C33 179.6(3) . . . . ?
C38 N6 C32 C33 -7.3(5) . . . . ?
C31 N6 C32 C37 -0.4(3) . . . . ?
C38 N6 C32 C37 172.7(3) . . . . ?
N6 C32 C33 C34 -178.9(3) . . . . ?
C37 C32 C33 C34 1.1(5) . . . . ?
C32 C33 C34 C35 -0.3(5) . . . . ?
C42 O5 C35 C36 -3.0(5) . . . . ?
C42 O5 C35 C34 177.7(3) . . . . ?
C33 C34 C35 O5 179.0(3) . . . . ?
C33 C34 C35 C36 -0.3(6) . . . . ?
O5 C35 C36 C37 -179.1(3) . . . . ?
C34 C35 C36 C37 0.1(5) . . . . ?
C31 N5 C37 C36 -177.9(3) . . . . ?
La1 N5 C37 C36 35.9(5) . . . . ?
C31 N5 C37 C32 1.0(3) . . . . ?
La1 N5 C37 C32 -145.2(2) . . . . ?
C35 C36 C37 N5 179.5(3) . . . . ?
C35 C36 C37 C32 0.7(5) . . . . ?
N6 C32 C37 N5 -0.3(3) . . . . ?
C33 C32 C37 N5 179.6(3) . . . . ?
N6 C32 C37 C36 178.7(3) . . . . ?
C33 C32 C37 C36 -1.4(5) . . . . ?
C31 N6 C38 C39 -107.5(4) . . . . ?
C32 N6 C38 C39 81.0(4) . . . . ?
N6 C38 C39 C40 175.5(3) . . . . ?
C38 C39 C40 C41 -71.3(4) . . . . ?
La1 O3 C43 C44 164.5(3) . . . . ?
La1 O3 C43 C48 -16.4(4) . . . . ?
O3 C43 C44 C45 -179.4(3) . . . . ?
C48 C43 C44 C45 1.6(5) . . . . ?
C43 C44 C45 C46 -1.3(6) . . . . ?
C44 C45 C46 C47 0.0(6) . . . . ?
C45 C46 C47 C49 -178.0(3) . . . . ?
C45 C46 C47 C48 0.9(5) . . . . ?
C51 N7 C48 C47 1.7(5) . . . . ?
La1 N7 C48 C47 -166.2(2) . . . . ?
C51 N7 C48 C43 -177.4(3) . . . . ?
La1 N7 C48 C43 14.7(3) . . . . ?
C46 C47 C48 N7 -179.6(3) . . . . ?
C49 C47 C48 N7 -0.6(5) . . . . ?
C46 C47 C48 C43 -0.6(5) . . . . ?
C49 C47 C48 C43 178.4(3) . . . . ?
O3 C43 C48 N7 -0.7(4) . . . . ?
C44 C43 C48 N7 178.4(3) . . . . ?
O3 C43 C48 C47 -179.8(3) . . . . ?
C44 C43 C48 C47 -0.7(5) . . . . ?
C46 C47 C49 C50 178.5(3) . . . . ?
C48 C47 C49 C50 -0.3(5) . . . . ?
C47 C49 C50 C51 0.3(5) . . . . ?
C48 N7 C51 C50 -1.8(4) . . . . ?
La1 N7 C51 C50 164.8(2) . . . . ?
C48 N7 C51 C52 -177.6(3) . . . . ?
La1 N7 C51 C52 -11.1(4) . . . . ?
C49 C50 C51 N7 0.8(5) . . . . ?
C49 C50 C51 C52 176.1(3) . . . . ?
C58 N8 C52 N9 -0.9(3) . . . . ?
La1 N8 C52 N9 165.39(19) . . . . ?
C58 N8 C52 C51 176.1(3) . . . . ?
La1 N8 C52 C51 -17.6(4) . . . . ?
C53 N9 C52 N8 0.1(4) . . . . ?
C59 N9 C52 N8 -174.7(3) . . . . ?
C53 N9 C52 C51 -176.6(3) . . . . ?
C59 N9 C52 C51 8.6(5) . . . . ?
N7 C51 C52 N8 18.7(4) . . . . ?
C50 C51 C52 N8 -157.0(3) . . . . ?
N7 C51 C52 N9 -164.8(3) . . . . ?
C50 C51 C52 N9 19.5(5) . . . . ?
C52 N9 C53 C58 0.7(3) . . . . ?
C59 N9 C53 C58 176.0(3) . . . . ?
C52 N9 C53 C54 179.7(3) . . . . ?
C59 N9 C53 C54 -5.0(6) . . . . ?
N9 C53 C54 C55 -178.0(3) . . . . ?
C58 C53 C54 C55 0.8(5) . . . . ?
C53 C54 C55 C56 2.0(5) . . . . ?
C63 O6 C56 C57 1.9(5) . . . . ?
C63 O6 C56 C55 -176.2(3) . . . . ?
C54 C55 C56 C57 -2.5(5) . . . . ?
C54 C55 C56 O6 175.7(3) . . . . ?
O6 C56 C57 C58 -177.9(3) . . . . ?
C55 C56 C57 C58 0.0(5) . . . . ?
C52 N8 C58 C53 1.3(3) . . . . ?
La1 N8 C58 C53 -162.1(2) . . . . ?
C52 N8 C58 C57 -175.5(3) . . . . ?
La1 N8 C58 C57 21.0(5) . . . . ?
N9 C53 C58 N8 -1.3(3) . . . . ?
C54 C53 C58 N8 179.6(3) . . . . ?
N9 C53 C58 C57 175.8(3) . . . . ?
C54 C53 C58 C57 -3.3(5) . . . . ?
C56 C57 C58 N8 179.3(3) . . . . ?
C56 C57 C58 C53 2.8(5) . . . . ?
C52 N9 C59 C60 73.0(5) . . . . ?
C53 N9 C59 C60 -101.0(4) . . . . ?
N9 C59 C60 C61 75.2(4) . . . . ?
C59 C60 C61 C62 73.0(4) . . . . ?
